data_2235815
loop_
_publ_author_name
'Kant, Rajni'
'Gupta, Vivek K.'
'Kapoor, Kamini'
'Samshuddin, S.'
'Narayana, B.'

_publ_section_title
;
 (2<i>E</i>)-1-(4,4''-Difluoro-5'-methoxy-1,1':3',1''-terphenyl-4'-yl)-3-[4-(methylsulfanyl)phenyl]prop-2-en-1-one
;
_journal_coeditor_code GK2507
_journal_issue 8
_journal_name_full 'Acta Crystallographica Section E'
_journal_page_first o2378
_journal_paper_doi 10.1107/S1600536812030139
_journal_volume 68
_journal_year 2012
_chemical_formula_iupac 'C29 H22 F2 O2 S'
_chemical_formula_moiety 'C29 H22 F2 O2 S'
_chemical_formula_sum 'C29 H22 F2 O2 S'
_chemical_formula_weight 472.53
_chemical_name_systematic
;
(2<i>E</i>)-1-(4,4''-Difluoro-5'-methoxy-1,1':3',1''-terphenyl-4'-yl)-3-
[4-(methylsulfanyl)phenyl]prop-2-en-1-one
;
_space_group_IT_number 2
_symmetry_cell_setting triclinic
_symmetry_space_group_name_Hall '-P 1'
_symmetry_space_group_name_H-M 'P -1'
_atom_sites_solution_hydrogens geom
_atom_sites_solution_primary direct
_atom_sites_solution_secondary difmap
_audit_creation_method SHELXL-97
_cell_angle_alpha 89.611(3)
_cell_angle_beta 84.738(3)
_cell_angle_gamma 74.981(3)
_cell_formula_units_Z 2
_cell_length_a 6.9341(3)
_cell_length_b 11.4440(4)
_cell_length_c 15.4719(5)
_cell_measurement_reflns_used 6989
_cell_measurement_temperature 293(2)
_cell_measurement_theta_max 28.96
_cell_measurement_theta_min 3.43
_cell_volume 1180.63(8)
_computing_cell_refinement 'CrysAlis PRO (Oxford Diffraction, 2010)'
_computing_data_collection 'CrysAlis PRO (Oxford Diffraction, 2010)'
_computing_data_reduction 'CrysAlis PRO (Oxford Diffraction, 2010)'
_computing_molecular_graphics 'ORTEP-3 (Farrugia, 1997)'
_computing_publication_material 'PLATON (Spek, 2009)'
_computing_structure_refinement 'SHELXL97 (Sheldrick, 2008)'
_computing_structure_solution 'SHELXS97 (Sheldrick, 2008)'
_diffrn_ambient_temperature 293(2)
_diffrn_detector_area_resol_mean 16.1049
_diffrn_measured_fraction_theta_full 0.998
_diffrn_measured_fraction_theta_max 0.998
_diffrn_measurement_device_type 'Oxford Diffraction Xcalibur Sapphire3'
_diffrn_measurement_method 'omega scans'
_diffrn_radiation_monochromator graphite
_diffrn_radiation_source 'fine-focus sealed tube'
_diffrn_radiation_type MoK\a
_diffrn_radiation_wavelength 0.71073
_diffrn_reflns_av_R_equivalents 0.0439
_diffrn_reflns_av_sigmaI/netI 0.0536
_diffrn_reflns_limit_h_max 8
_diffrn_reflns_limit_h_min -8
_diffrn_reflns_limit_k_max 14
_diffrn_reflns_limit_k_min -14
_diffrn_reflns_limit_l_max 18
_diffrn_reflns_limit_l_min -19
_diffrn_reflns_number 17866
_diffrn_reflns_theta_full 26.00
_diffrn_reflns_theta_max 26.00
_diffrn_reflns_theta_min 3.44
_diffrn_standards_decay_% 0
_diffrn_standards_interval_count 0
_diffrn_standards_interval_time 0
_diffrn_standards_number 0
_exptl_absorpt_coefficient_mu 0.177
_exptl_absorpt_correction_T_max 1.000
_exptl_absorpt_correction_T_min 0.743
_exptl_absorpt_correction_type multi-scan
_exptl_absorpt_process_details '(CrysAlis PRO; Oxford Diffraction, 2010)'
_exptl_crystal_colour colourless
_exptl_crystal_density_diffrn 1.329
_exptl_crystal_density_method 'not measured'
_exptl_crystal_description block
_exptl_crystal_F_000 492
_exptl_crystal_size_max 0.3
_exptl_crystal_size_mid 0.2
_exptl_crystal_size_min 0.1
_refine_diff_density_max 0.287
_refine_diff_density_min -0.286
_refine_ls_extinction_method none
_refine_ls_goodness_of_fit_ref 1.057
_refine_ls_hydrogen_treatment constr
_refine_ls_matrix_type full
_refine_ls_number_parameters 309
_refine_ls_number_reflns 4637
_refine_ls_number_restraints 0
_refine_ls_restrained_S_all 1.057
_refine_ls_R_factor_all 0.0895
_refine_ls_R_factor_gt 0.0522
_refine_ls_shift/su_max 0.001
_refine_ls_shift/su_mean 0.000
_refine_ls_structure_factor_coef Fsqd
_refine_ls_weighting_details 'calc w=1/[\s^2^(Fo^2^)+(0.0500P)^2^+0.1774P] where P=(Fo^2^+2Fc^2^)/3'
_refine_ls_weighting_scheme calc
_refine_ls_wR_factor_gt 0.1190
_refine_ls_wR_factor_ref 0.1422
_reflns_number_gt 2891
_reflns_number_total 4637
_reflns_threshold_expression I>2\s(I)
_cod_data_source_file gk2507.cif
_cod_data_source_block I
_cod_database_code 2235815
_cod_database_fobs_code 2235815

loop_
_symmetry_equiv_pos_as_xyz
'x, y, z'
'-x, -y, -z'

loop_
_atom_site_type_symbol
_atom_site_label
_atom_site_fract_x
_atom_site_fract_y
_atom_site_fract_z
_atom_site_U_iso_or_equiv
_atom_site_adp_type
_atom_site_calc_flag
_atom_site_refinement_flags
_atom_site_occupancy
_atom_site_symmetry_multiplicity
S S1 -0.40890(12) 0.64035(8) 0.44889(6) 0.0889(3) Uani d . 1 1
O O1 0.7122(3) 0.17723(16) 0.18542(13) 0.0650(5) Uani d . 1 1
O O2 0.3175(2) 0.07240(15) 0.09901(11) 0.0553(5) Uani d . 1 1
F F1 0.8319(2) -0.69853(13) -0.03117(11) 0.0751(5) Uani d . 1 1
F F2 1.3029(2) -0.00661(17) 0.42397(11) 0.0909(6) Uani d . 1 1
C C1 0.5711(3) 0.1332(2) 0.20122(15) 0.0442(6) Uani d . 1 1
C C2 0.3756(3) 0.2042(2) 0.24325(15) 0.0480(6) Uani d . 1 1
H H2 0.2724 0.1664 0.2544 0.058 Uiso calc R 1 1
C C3 0.3434(4) 0.3184(2) 0.26524(16) 0.0530(6) Uani d . 1 1
H H3 0.4496 0.3532 0.2521 0.064 Uiso calc R 1 1
C C4 0.5921(3) 0.00322(19) 0.17939(14) 0.0372(5) Uani d . 1 1
C C5 0.4622(3) -0.0251(2) 0.12300(14) 0.0399(5) Uani d . 1 1
C C6 0.4896(3) -0.1416(2) 0.09174(14) 0.0395(5) Uani d . 1 1
H H6 0.4048 -0.1577 0.0528 0.047 Uiso calc R 1 1
C C7 0.6436(3) -0.2346(2) 0.11840(14) 0.0380(5) Uani d . 1 1
C C8 0.7656(3) -0.2085(2) 0.17810(14) 0.0399(5) Uani d . 1 1
H H8 0.8633 -0.2714 0.1989 0.048 Uiso calc R 1 1
C C9 0.7460(3) -0.0909(2) 0.20762(14) 0.0375(5) Uani d . 1 1
C C10 0.6860(3) -0.3577(2) 0.08015(15) 0.0397(5) Uani d . 1 1
C C11 0.7337(3) -0.4601(2) 0.13080(17) 0.0497(6) Uani d . 1 1
H H11 0.7335 -0.4513 0.1905 0.060 Uiso calc R 1 1
C C12 0.7817(3) -0.5751(2) 0.0935(2) 0.0566(7) Uani d . 1 1
H H12 0.8123 -0.6435 0.1276 0.068 Uiso calc R 1 1
C C13 0.7829(3) -0.5854(2) 0.00604(19) 0.0508(7) Uani d . 1 1
C C14 0.7387(3) -0.4878(2) -0.04658(17) 0.0508(6) Uani d . 1 1
H H14 0.7423 -0.4979 -0.1064 0.061 Uiso calc R 1 1
C C15 0.6882(3) -0.3735(2) -0.00880(16) 0.0450(6) Uani d . 1 1
H H15 0.6552 -0.3060 -0.0436 0.054 Uiso calc R 1 1
C C16 0.8901(3) -0.0692(2) 0.26791(14) 0.0403(5) Uani d . 1 1
C C17 1.0920(3) -0.1319(2) 0.25431(16) 0.0468(6) Uani d . 1 1
H H17 1.1337 -0.1881 0.2088 0.056 Uiso calc R 1 1
C C18 1.2309(4) -0.1124(2) 0.30686(17) 0.0551(7) Uani d . 1 1
H H18 1.3654 -0.1544 0.2974 0.066 Uiso calc R 1 1
C C19 1.1654(4) -0.0298(3) 0.37315(18) 0.0591(7) Uani d . 1 1
C C20 0.9699(4) 0.0323(3) 0.38994(17) 0.0588(7) Uani d . 1 1
H H20 0.9303 0.0883 0.4356 0.071 Uiso calc R 1 1
C C21 0.8313(4) 0.0105(2) 0.33757(16) 0.0502(6) Uani d . 1 1
H H21 0.6964 0.0501 0.3495 0.060 Uiso calc R 1 1
C C22 0.1589(4) 0.3980(2) 0.30834(16) 0.0508(6) Uani d . 1 1
C C23 -0.0195(4) 0.3617(2) 0.32391(18) 0.0600(7) Uani d . 1 1
H H23 -0.0242 0.2856 0.3051 0.072 Uiso calc R 1 1
C C24 -0.1874(4) 0.4378(3) 0.36682(18) 0.0637(8) Uani d . 1 1
H H24 -0.3044 0.4124 0.3764 0.076 Uiso calc R 1 1
C C25 -0.1853(4) 0.5513(2) 0.39591(17) 0.0582(7) Uani d . 1 1
C C26 -0.0107(4) 0.5880(3) 0.3797(2) 0.0715(8) Uani d . 1 1
H H26 -0.0070 0.6646 0.3979 0.086 Uiso calc R 1 1
C C27 0.1582(4) 0.5120(2) 0.3369(2) 0.0682(8) Uani d . 1 1
H H27 0.2743 0.5383 0.3270 0.082 Uiso calc R 1 1
C C28 -0.3394(5) 0.7674(3) 0.4870(2) 0.0957(11) Uani d . 1 1
H H28A -0.2290 0.7409 0.5218 0.144 Uiso calc R 1 1
H H28B -0.4512 0.8188 0.5213 0.144 Uiso calc R 1 1
H H28C -0.3002 0.8116 0.4384 0.144 Uiso calc R 1 1
C C29 0.1591(3) 0.0508(2) 0.05390(17) 0.0576(7) Uani d . 1 1
H H29A 0.2128 0.0144 -0.0018 0.086 Uiso calc R 1 1
H H29B 0.0621 0.1261 0.0463 0.086 Uiso calc R 1 1
H H29C 0.0959 -0.0027 0.0870 0.086 Uiso calc R 1 1

loop_
_atom_site_aniso_label
_atom_site_aniso_U_11
_atom_site_aniso_U_22
_atom_site_aniso_U_33
_atom_site_aniso_U_12
_atom_site_aniso_U_13
_atom_site_aniso_U_23
S1 0.0759(6) 0.0692(6) 0.1064(7) 0.0019(4) 0.0114(5) -0.0202(5)
O1 0.0592(11) 0.0438(11) 0.0934(14) -0.0207(9) 0.0062(10) 0.0036(10)
O2 0.0536(10) 0.0405(10) 0.0678(12) 0.0007(8) -0.0225(8) -0.0004(9)
F1 0.0679(10) 0.0393(9) 0.1142(14) -0.0066(7) -0.0084(9) -0.0239(9)
F2 0.0848(12) 0.1172(16) 0.0862(13) -0.0433(11) -0.0390(10) -0.0052(11)
C1 0.0496(14) 0.0346(14) 0.0472(14) -0.0087(11) -0.0048(11) 0.0046(11)
C2 0.0528(14) 0.0345(14) 0.0549(15) -0.0090(11) -0.0030(11) 0.0009(12)
C3 0.0559(15) 0.0407(15) 0.0605(17) -0.0097(12) -0.0042(12) -0.0028(13)
C4 0.0384(12) 0.0306(12) 0.0412(13) -0.0082(9) 0.0016(9) -0.0017(10)
C5 0.0348(11) 0.0359(13) 0.0457(14) -0.0037(10) -0.0034(10) 0.0025(11)
C6 0.0364(12) 0.0385(14) 0.0431(13) -0.0082(10) -0.0059(10) 0.0010(11)
C7 0.0358(12) 0.0339(13) 0.0438(13) -0.0090(9) -0.0010(9) 0.0009(10)
C8 0.0375(12) 0.0317(13) 0.0478(14) -0.0035(9) -0.0064(10) 0.0022(11)
C9 0.0349(11) 0.0361(13) 0.0403(13) -0.0083(9) 0.0010(9) 0.0004(10)
C10 0.0312(11) 0.0338(13) 0.0546(15) -0.0082(9) -0.0066(10) -0.0004(11)
C11 0.0509(14) 0.0405(15) 0.0583(16) -0.0124(11) -0.0060(11) 0.0016(13)
C12 0.0520(15) 0.0340(15) 0.084(2) -0.0098(11) -0.0099(13) 0.0075(14)
C13 0.0366(13) 0.0338(14) 0.081(2) -0.0063(10) -0.0062(12) -0.0131(14)
C14 0.0450(14) 0.0481(16) 0.0590(16) -0.0112(11) -0.0055(11) -0.0122(13)
C15 0.0420(13) 0.0377(14) 0.0559(16) -0.0096(10) -0.0097(11) 0.0001(12)
C16 0.0423(12) 0.0379(13) 0.0424(13) -0.0138(10) -0.0034(10) 0.0026(11)
C17 0.0427(13) 0.0485(15) 0.0499(15) -0.0131(11) -0.0036(10) -0.0011(12)
C18 0.0433(14) 0.0634(18) 0.0608(17) -0.0160(12) -0.0108(12) 0.0088(14)
C19 0.0631(17) 0.068(2) 0.0560(17) -0.0301(15) -0.0213(13) 0.0079(15)
C20 0.0731(18) 0.0593(18) 0.0465(15) -0.0198(14) -0.0109(13) -0.0065(13)
C21 0.0500(14) 0.0500(16) 0.0493(15) -0.0111(11) -0.0033(11) -0.0011(12)
C22 0.0557(15) 0.0361(15) 0.0570(16) -0.0041(11) -0.0084(12) -0.0019(12)
C23 0.0672(17) 0.0413(16) 0.0694(19) -0.0096(13) -0.0077(14) -0.0066(14)
C24 0.0596(16) 0.0539(18) 0.074(2) -0.0105(14) -0.0006(14) -0.0030(15)
C25 0.0642(17) 0.0488(17) 0.0535(17) -0.0005(13) -0.0042(12) -0.0051(13)
C26 0.078(2) 0.0461(18) 0.087(2) -0.0097(15) -0.0068(16) -0.0193(16)
C27 0.0633(17) 0.0477(17) 0.091(2) -0.0124(14) 0.0013(15) -0.0157(16)
C28 0.117(3) 0.065(2) 0.090(3) -0.0009(19) 0.004(2) -0.020(2)
C29 0.0407(13) 0.0608(18) 0.0663(18) -0.0009(12) -0.0153(12) 0.0047(14)

loop_
_atom_type_symbol
_atom_type_description
_atom_type_scat_dispersion_real
_atom_type_scat_dispersion_imag
_atom_type_scat_source
C C 0.0033 0.0016 'International Tables Vol C Tables 4.2.6.8 and 6.1.1.4'
H H 0.0000 0.0000 'International Tables Vol C Tables 4.2.6.8 and 6.1.1.4'
O O 0.0106 0.0060 'International Tables Vol C Tables 4.2.6.8 and 6.1.1.4'
F F 0.0171 0.0103 'International Tables Vol C Tables 4.2.6.8 and 6.1.1.4'
S S 0.1246 0.1234 'International Tables Vol C Tables 4.2.6.8 and 6.1.1.4'

loop_
_geom_angle_atom_site_label_1
_geom_angle_atom_site_label_2
_geom_angle_atom_site_label_3
_geom_angle
C25 S1 C28 103.53(15)
C5 O2 C29 118.40(19)
O1 C1 C2 122.0(2)
O1 C1 C4 120.2(2)
C2 C1 C4 117.7(2)
C3 C2 C1 122.1(2)
C3 C2 H2 118.9
C1 C2 H2 118.9
C2 C3 C22 127.5(2)
C2 C3 H3 116.2
C22 C3 H3 116.2
C9 C4 C5 118.7(2)
C9 C4 C1 122.53(19)
C5 C4 C1 118.6(2)
O2 C5 C6 124.1(2)
O2 C5 C4 114.4(2)
C6 C5 C4 121.4(2)
C5 C6 C7 120.0(2)
C5 C6 H6 120.0
C7 C6 H6 120.0
C6 C7 C8 118.8(2)
C6 C7 C10 120.8(2)
C8 C7 C10 120.2(2)
C7 C8 C9 122.0(2)
C7 C8 H8 119.0
C9 C8 H8 119.0
C8 C9 C4 118.9(2)
C8 C9 C16 118.8(2)
C4 C9 C16 122.3(2)
C15 C10 C11 118.3(2)
C15 C10 C7 120.1(2)
C11 C10 C7 121.5(2)
C12 C11 C10 120.9(2)
C12 C11 H11 119.5
C10 C11 H11 119.5
C13 C12 C11 118.4(3)
C13 C12 H12 120.8
C11 C12 H12 120.8
C12 C13 C14 122.9(2)
C12 C13 F1 118.7(2)
C14 C13 F1 118.4(2)
C13 C14 C15 118.3(2)
C13 C14 H14 120.9
C15 C14 H14 120.9
C14 C15 C10 121.2(2)
C14 C15 H15 119.4
C10 C15 H15 119.4
C21 C16 C17 118.1(2)
C21 C16 C9 122.5(2)
C17 C16 C9 119.5(2)
C18 C17 C16 121.4(2)
C18 C17 H17 119.3
C16 C17 H17 119.3
C19 C18 C17 118.0(2)
C19 C18 H18 121.0
C17 C18 H18 121.0
C20 C19 C18 122.9(2)
C20 C19 F2 118.5(3)
C18 C19 F2 118.5(2)
C19 C20 C21 118.5(2)
C19 C20 H20 120.7
C21 C20 H20 120.7
C16 C21 C20 121.0(2)
C16 C21 H21 119.5
C20 C21 H21 119.5
C27 C22 C23 117.6(2)
C27 C22 C3 120.0(2)
C23 C22 C3 122.4(2)
C24 C23 C22 120.6(2)
C24 C23 H23 119.7
C22 C23 H23 119.7
C23 C24 C25 121.2(3)
C23 C24 H24 119.4
C25 C24 H24 119.4
C24 C25 C26 118.4(2)
C24 C25 S1 117.0(2)
C26 C25 S1 124.6(2)
C27 C26 C25 120.7(3)
C27 C26 H26 119.7
C25 C26 H26 119.7
C22 C27 C26 121.6(3)
C22 C27 H27 119.2
C26 C27 H27 119.2
S1 C28 H28A 109.5
S1 C28 H28B 109.5
H28A C28 H28B 109.5
S1 C28 H28C 109.5
H28A C28 H28C 109.5
H28B C28 H28C 109.5
O2 C29 H29A 109.5
O2 C29 H29B 109.5
H29A C29 H29B 109.5
O2 C29 H29C 109.5
H29A C29 H29C 109.5
H29B C29 H29C 109.5

loop_
_geom_bond_atom_site_label_1
_geom_bond_atom_site_label_2
_geom_bond_distance
S1 C25 1.753(3)
S1 C28 1.767(3)
O1 C1 1.217(3)
O2 C5 1.368(3)
O2 C29 1.428(3)
F1 C13 1.367(3)
F2 C19 1.367(3)
C1 C2 1.482(3)
C1 C4 1.494(3)
C2 C3 1.310(3)
C2 H2 0.9300
C3 C22 1.470(3)
C3 H3 0.9300
C4 C9 1.404(3)
C4 C5 1.406(3)
C5 C6 1.381(3)
C6 C7 1.389(3)
C6 H6 0.9300
C7 C8 1.392(3)
C7 C10 1.479(3)
C8 C9 1.393(3)
C8 H8 0.9300
C9 C16 1.494(3)
C10 C15 1.387(3)
C10 C11 1.389(3)
C11 C12 1.387(3)
C11 H11 0.9300
C12 C13 1.358(4)
C12 H12 0.9300
C13 C14 1.364(3)
C14 C15 1.382(3)
C14 H14 0.9300
C15 H15 0.9300
C16 C21 1.378(3)
C16 C17 1.395(3)
C17 C18 1.377(3)
C17 H17 0.9300
C18 C19 1.363(4)
C18 H18 0.9300
C19 C20 1.360(4)
C20 C21 1.383(3)
C20 H20 0.9300
C21 H21 0.9300
C22 C27 1.378(3)
C22 C23 1.404(3)
C23 C24 1.377(3)
C23 H23 0.9300
C24 C25 1.381(4)
C24 H24 0.9300
C25 C26 1.382(4)
C26 C27 1.380(4)
C26 H26 0.9300
C27 H27 0.9300
C28 H28A 0.9600
C28 H28B 0.9600
C28 H28C 0.9600
C29 H29A 0.9600
C29 H29B 0.9600
C29 H29C 0.9600

loop_
_geom_hbond_atom_site_label_D
_geom_hbond_atom_site_label_H
_geom_hbond_atom_site_label_A
_geom_hbond_site_symmetry_A
_geom_hbond_distance_DH
_geom_hbond_distance_HA
_geom_hbond_distance_DA
_geom_hbond_angle_DHA
_geom_hbond_publ_flag
C12 H12 O1 1_545 0.93 2.47 3.289(3) 147 yes

loop_
_geom_torsion_atom_site_label_1
_geom_torsion_atom_site_label_2
_geom_torsion_atom_site_label_3
_geom_torsion_atom_site_label_4
_geom_torsion
O1 C1 C2 C3 0.4(4)
C4 C1 C2 C3 179.6(2)
C1 C2 C3 C22 -178.9(2)
O1 C1 C4 C9 53.5(3)
C2 C1 C4 C9 -125.7(2)
O1 C1 C4 C5 -121.5(2)
C2 C1 C4 C5 59.3(3)
C29 O2 C5 C6 13.8(3)
C29 O2 C5 C4 -169.76(19)
C9 C4 C5 O2 -179.93(18)
C1 C4 C5 O2 -4.7(3)
C9 C4 C5 C6 -3.4(3)
C1 C4 C5 C6 171.84(19)
O2 C5 C6 C7 178.6(2)
C4 C5 C6 C7 2.4(3)
C5 C6 C7 C8 1.3(3)
C5 C6 C7 C10 -174.82(19)
C6 C7 C8 C9 -4.1(3)
C10 C7 C8 C9 172.08(19)
C7 C8 C9 C4 3.1(3)
C7 C8 C9 C16 -176.63(19)
C5 C4 C9 C8 0.7(3)
C1 C4 C9 C8 -174.35(19)
C5 C4 C9 C16 -179.65(19)
C1 C4 C9 C16 5.3(3)
C6 C7 C10 C15 43.8(3)
C8 C7 C10 C15 -132.3(2)
C6 C7 C10 C11 -139.4(2)
C8 C7 C10 C11 44.6(3)
C15 C10 C11 C12 -0.2(3)
C7 C10 C11 C12 -177.2(2)
C10 C11 C12 C13 0.7(3)
C11 C12 C13 C14 -0.2(4)
C11 C12 C13 F1 179.42(19)
C12 C13 C14 C15 -0.7(3)
F1 C13 C14 C15 179.68(18)
C13 C14 C15 C10 1.2(3)
C11 C10 C15 C14 -0.7(3)
C7 C10 C15 C14 176.28(19)
C8 C9 C16 C21 -140.0(2)
C4 C9 C16 C21 40.3(3)
C8 C9 C16 C17 39.7(3)
C4 C9 C16 C17 -140.0(2)
C21 C16 C17 C18 -2.1(4)
C9 C16 C17 C18 178.2(2)
C16 C17 C18 C19 0.1(4)
C17 C18 C19 C20 0.9(4)
C17 C18 C19 F2 -177.8(2)
C18 C19 C20 C21 0.2(4)
F2 C19 C20 C21 178.9(2)
C17 C16 C21 C20 3.2(4)
C9 C16 C21 C20 -177.2(2)
C19 C20 C21 C16 -2.3(4)
C2 C3 C22 C27 171.7(3)
C2 C3 C22 C23 -6.8(4)
C27 C22 C23 C24 -0.5(4)
C3 C22 C23 C24 178.1(2)
C22 C23 C24 C25 -0.2(4)
C23 C24 C25 C26 1.0(4)
C23 C24 C25 S1 179.5(2)
C28 S1 C25 C24 173.2(2)
C28 S1 C25 C26 -8.4(3)
C24 C25 C26 C27 -1.1(4)
S1 C25 C26 C27 -179.5(2)
C23 C22 C27 C26 0.4(4)
C3 C22 C27 C26 -178.2(3)
C25 C26 C27 C22 0.4(5)

loop_
_cod_related_entry_id
_cod_related_entry_database
_cod_related_entry_code
1 ChemSpider 30657960
